data_7226587
loop_
_publ_author_name
'G\'omez, Ver\'onica'
'Fuhr, Olaf'
'Ruben, Mario'

_publ_section_title
;
 Structural diversity in substituted-pyridinium iodo- and bromoplumbates:
 a matter of halide and temperature
;
_journal_issue 42
_journal_name_full CrystEngComm
_journal_page_first 8207
_journal_paper_doi 10.1039/C6CE01684G
_journal_volume 18
_journal_year 2016
_chemical_absolute_configuration ad
_chemical_formula_moiety 'I3 Pb, C5 H5 Br N'
_chemical_formula_sum 'C5 H5 Br I3 N Pb'
_chemical_formula_weight 746.90
_chemical_name_systematic
;
 ?
;
_space_group_crystal_system orthorhombic
_space_group_IT_number 19
_space_group_name_Hall 'P 2ac 2ab'
_space_group_name_H-M_alt 'P 21 21 21'
_symmetry_space_group_name_Hall 'P 2ac 2ab'
_symmetry_space_group_name_H-M 'P 21 21 21'
_atom_sites_solution_hydrogens geom
_atom_sites_solution_primary dual
_audit_creation_date 2016-08-29
_audit_creation_method
;
Olex2 1.2
(compiled 2016.08.23 svn.r3337 for OlexSys, GUI svn.r5217)
;
_audit_update_record
;
2016-08-30 deposited with the CCDC.
2016-09-20 downloaded from the CCDC.
;
_cell_angle_alpha 90
_cell_angle_beta 90
_cell_angle_gamma 90
_cell_formula_units_Z 4
_cell_length_a 8.3723(5)
_cell_length_b 10.0412(5)
_cell_length_c 15.0940(8)
_cell_measurement_reflns_used 9042
_cell_measurement_temperature 180.15
_cell_measurement_theta_max 26.18
_cell_measurement_theta_min 2.44
_cell_volume 1268.92(12)
_computing_molecular_graphics 'Olex2 (Dolomanov et al., 2009)'
_computing_publication_material 'Olex2 (Dolomanov et al., 2009)'
_computing_structure_refinement 'ShelXL (Sheldrick, 2015)'
_computing_structure_solution 'ShelXD (Sheldrick, 2008)'
_diffrn_ambient_temperature 180.15
_diffrn_detector 'image plate (34 cm diameter)'
_diffrn_detector_area_resol_mean 6.67
_diffrn_detector_type STOE
_diffrn_measured_fraction_theta_full 0.852
_diffrn_measured_fraction_theta_max 0.894
_diffrn_measurement_device '2-circle goniometer'
_diffrn_measurement_device_type 'Stoe IPDS2T'
_diffrn_measurement_method 'rotation method'
_diffrn_radiation_collimation '0.5 mm diameter, monocapillary'
_diffrn_radiation_monochromator 'plane graphite'
_diffrn_radiation_polarisn_norm 0
_diffrn_radiation_probe x-ray
_diffrn_radiation_type MoK\a
_diffrn_radiation_wavelength 0.71073
_diffrn_reflns_av_R_equivalents 0.1043
_diffrn_reflns_av_unetI/netI 0.0670
_diffrn_reflns_Laue_measured_fraction_full 0.852
_diffrn_reflns_Laue_measured_fraction_max 0.894
_diffrn_reflns_limit_h_max 10
_diffrn_reflns_limit_h_min -10
_diffrn_reflns_limit_k_max 12
_diffrn_reflns_limit_k_min -12
_diffrn_reflns_limit_l_max 18
_diffrn_reflns_limit_l_min -18
_diffrn_reflns_number 5161
_diffrn_reflns_point_group_measured_fraction_full 0.845
_diffrn_reflns_point_group_measured_fraction_max 0.887
_diffrn_reflns_theta_full 26.000
_diffrn_reflns_theta_max 25.579
_diffrn_reflns_theta_min 2.436
_diffrn_source 'sealed X-ray tube, 12 x 0.4 mm long-fine focus'
_diffrn_source_current 40
_diffrn_source_power 2.000
_diffrn_source_target Mo
_diffrn_source_type 'sealed X-ray tube'
_diffrn_source_voltage 50
_exptl_absorpt_coefficient_mu 23.696
_exptl_absorpt_correction_T_max 0.1375
_exptl_absorpt_correction_T_min 0.0332
_exptl_absorpt_correction_type integration
_exptl_crystal_colour colourless
_exptl_crystal_colour_primary colourless
_exptl_crystal_density_diffrn 3.910
_exptl_crystal_description block
_exptl_crystal_F_000 1272
_exptl_crystal_size_max 0.23
_exptl_crystal_size_mid 0.15
_exptl_crystal_size_min 0.07
_refine_diff_density_max 3.462
_refine_diff_density_min -1.874
_refine_diff_density_rms 0.475
_refine_ls_abs_structure_details
;
 Classical Flack method preferred over Parsons because s.u. lower.
;
_refine_ls_abs_structure_Flack -0.013(15)
_refine_ls_extinction_coef 0.0032(6)
_refine_ls_extinction_expression Fc^*^=kFc[1+0.001xFc^2^\l^3^/sin(2\q)]^-1/4^
_refine_ls_extinction_method SHELXL
_refine_ls_goodness_of_fit_ref 1.100
_refine_ls_hydrogen_treatment constr
_refine_ls_matrix_type full
_refine_ls_number_parameters 101
_refine_ls_number_reflns 2113
_refine_ls_number_restraints 0
_refine_ls_restrained_S_all 1.100
_refine_ls_R_factor_all 0.0540
_refine_ls_R_factor_gt 0.0530
_refine_ls_shift/su_max 0.000
_refine_ls_shift/su_mean 0.000
_refine_ls_structure_factor_coef Fsqd
_refine_ls_weighting_details 'w=1/[\s^2^(Fo^2^)+(0.0945P)^2^] where P=(Fo^2^+2Fc^2^)/3'
_refine_ls_weighting_scheme calc
_refine_ls_wR_factor_gt 0.1298
_refine_ls_wR_factor_ref 0.1312
_reflns_Friedel_coverage 0.700
_reflns_Friedel_fraction_full 0.834
_reflns_Friedel_fraction_max 0.877
_reflns_number_gt 2046
_reflns_number_total 2113
_reflns_threshold_expression 'I > 2\s(I)'
_cod_data_source_file c6ce01684g2.cif
_cod_data_source_block vp-51
_cod_depositor_comments 'Adding full bibliography for 7226587--7226601.cif.'
_cod_database_code 7226587
_shelxl_version_number 2013-4
_shelx_space_group_comment
;
The symmetry employed for this shelxl refinement is uniquely defined
by the following loop, which should always be used as a source of
symmetry information in preference to the above space-group names.
They are only intended as comments.
;
_olex2_refinement_description
;
1. Fixed Uiso
 At 1.2 times of:
  All C(H) groups, All N(H) groups
2.a Aromatic/amide H refined with riding coordinates:
 C2(H2), N12(H12), C5(H5), C3(H3), C4(H4)
;
_olex2_submission_special_instructions 'No special instructions were received'

loop_
_space_group_symop_operation_xyz
'x, y, z'
'-x+1/2, -y, z+1/2'
'x+1/2, -y+1/2, -z'
'-x, y+1/2, -z+1/2'

loop_
_atom_site_label
_atom_site_type_symbol
_atom_site_fract_x
_atom_site_fract_y
_atom_site_fract_z
_atom_site_U_iso_or_equiv
_atom_site_adp_type
_atom_site_occupancy
_atom_site_site_symmetry_order
_atom_site_calc_flag
_atom_site_refinement_flags_posn
Pb1 Pb 0.04134(9) 0.23820(8) -0.00180(5) 0.0342(3) Uani 1 1 d .
I1 I -0.16050(17) 0.48621(14) 0.03989(9) 0.0359(4) Uani 1 1 d .
I2 I 0.28676(17) 0.32240(16) 0.15626(9) 0.0390(4) Uani 1 1 d .
I3 I 0.23346(18) 0.41122(17) -0.12661(10) 0.0426(5) Uani 1 1 d .
Br1 Br 0.5198(3) 0.6734(3) 0.09368(16) 0.0482(6) Uani 1 1 d .
C1 C 0.344(3) 0.769(2) 0.1390(12) 0.035(4) Uani 1 1 d .
C2 C 0.191(3) 0.727(3) 0.1259(19) 0.050(6) Uani 1 1 d .
H2 H 0.1665 0.6475 0.0941 0.060 Uiso 1 1 calc R
N12 N 0.379(2) 0.8788(19) 0.1839(12) 0.035(4) Uani 1 1 d .
H12 H 0.4794 0.9034 0.1884 0.042 Uiso 1 1 calc R
C5 C 0.267(3) 0.953(2) 0.2224(14) 0.036(4) Uani 1 1 d .
H5 H 0.2947 1.0297 0.2561 0.044 Uiso 1 1 calc R
C3 C 0.074(3) 0.805(3) 0.1613(16) 0.045(5) Uani 1 1 d .
H3 H -0.0347 0.7837 0.1508 0.054 Uiso 1 1 calc R
C4 C 0.110(3) 0.915(3) 0.2115(15) 0.042(5) Uani 1 1 d .
H4 H 0.0265 0.9648 0.2388 0.051 Uiso 1 1 calc R

loop_
_atom_site_aniso_label
_atom_site_aniso_U_11
_atom_site_aniso_U_22
_atom_site_aniso_U_33
_atom_site_aniso_U_23
_atom_site_aniso_U_13
_atom_site_aniso_U_12
Pb1 0.0290(5) 0.0402(5) 0.0334(5) 0.0004(3) 0.0009(3) 0.0011(3)
I1 0.0322(7) 0.0393(7) 0.0362(6) -0.0026(5) 0.0028(5) 0.0020(5)
I2 0.0343(7) 0.0504(8) 0.0323(6) -0.0046(6) 0.0001(5) 0.0034(6)
I3 0.0333(7) 0.0530(9) 0.0414(7) 0.0123(6) 0.0054(5) 0.0014(6)
Br1 0.0390(12) 0.0557(14) 0.0499(12) -0.0030(11) 0.0055(10) 0.0091(10)
C1 0.033(10) 0.046(12) 0.024(9) 0.010(8) 0.007(7) 0.003(9)
C2 0.039(13) 0.063(16) 0.048(12) 0.000(12) 0.003(10) -0.004(12)
N12 0.023(8) 0.042(10) 0.041(9) 0.015(8) -0.009(7) -0.001(7)
C5 0.040(12) 0.035(9) 0.034(9) -0.010(8) 0.001(8) 0.002(9)
C3 0.028(10) 0.055(13) 0.052(12) 0.011(11) -0.012(9) -0.002(10)
C4 0.032(10) 0.058(14) 0.038(10) 0.003(10) 0.006(9) 0.010(10)

loop_
_atom_type_symbol
_atom_type_description
_atom_type_scat_dispersion_real
_atom_type_scat_dispersion_imag
_atom_type_scat_source
C C 0.0033 0.0016 'International Tables Vol C Tables 4.2.6.8 and 6.1.1.4'
H H 0.0000 0.0000 'International Tables Vol C Tables 4.2.6.8 and 6.1.1.4'
Br Br -0.2901 2.4595 'International Tables Vol C Tables 4.2.6.8 and 6.1.1.4'
I I -0.4742 1.8119 'International Tables Vol C Tables 4.2.6.8 and 6.1.1.4'
N N 0.0061 0.0033 'International Tables Vol C Tables 4.2.6.8 and 6.1.1.4'
Pb Pb -3.3944 10.1111 'International Tables Vol C Tables 4.2.6.8 and 6.1.1.4'

loop_
_exptl_crystal_face_index_h
_exptl_crystal_face_index_k
_exptl_crystal_face_index_l
_exptl_crystal_face_perp_dist
0 -1 -1 0.0500
0 1 1 0.0690
1 0 -1 0.0800
-2 0 -1 0.1180
0 0 -1 0.1460
0 0 1 0.0660

loop_
_geom_angle_atom_site_label_1
_geom_angle_atom_site_label_2
_geom_angle_atom_site_label_3
_geom_angle
_geom_angle_site_symmetry_1
_geom_angle_site_symmetry_3
I1 Pb1 I1 166.31(5) . 3
I1 Pb1 I2 86.41(4) . 3_455
I1 Pb1 I2 89.23(4) . .
I2 Pb1 I1 80.41(4) . 3
I2 Pb1 I1 103.75(4) 3_455 3
I2 Pb1 I2 175.55(3) 3_455 .
I3 Pb1 I1 87.40(5) . .
I3 Pb1 I1 83.42(4) . 3
I3 Pb1 I2 90.55(4) . 3_455
I3 Pb1 I2 88.38(4) . .
Pb1 I1 Pb1 80.37(3) . 3_455
Pb1 I2 Pb1 80.69(3) 3 .
C2 C1 Br1 122(2) . .
N12 C1 Br1 116.0(16) . .
N12 C1 C2 122(2) . .
C1 C2 H2 122.1 . .
C3 C2 C1 116(3) . .
C3 C2 H2 122.1 . .
C1 N12 H12 118.8 . .
C5 N12 C1 122.5(19) . .
C5 N12 H12 118.8 . .
N12 C5 H5 121.2 . .
N12 C5 C4 118(2) . .
C4 C5 H5 121.2 . .
C2 C3 H3 119.1 . .
C2 C3 C4 122(2) . .
C4 C3 H3 119.1 . .
C5 C4 H4 120.2 . .
C3 C4 C5 120(2) . .
C3 C4 H4 120.2 . .

loop_
_geom_bond_atom_site_label_1
_geom_bond_atom_site_label_2
_geom_bond_distance
_geom_bond_site_symmetry_2
Pb1 I1 3.0746(16) .
Pb1 I1 3.4116(16) 3
Pb1 I2 3.2169(15) 3_455
Pb1 I2 3.2601(16) .
Pb1 I3 3.0256(16) .
I1 Pb1 3.4116(16) 3_455
I2 Pb1 3.2169(15) 3
Br1 C1 1.88(2) .
C1 C2 1.37(4) .
C1 N12 1.33(3) .
C2 H2 0.9500 .
C2 C3 1.37(4) .
N12 H12 0.8800 .
N12 C5 1.33(3) .
C5 H5 0.9500 .
C5 C4 1.38(4) .
C3 H3 0.9500 .
C3 C4 1.37(4) .
C4 H4 0.9500 .

loop_
_geom_torsion_atom_site_label_1
_geom_torsion_atom_site_label_2
_geom_torsion_atom_site_label_3
_geom_torsion_atom_site_label_4
_geom_torsion
Br1 C1 C2 C3 -179.3(18)
Br1 C1 N12 C5 -177.5(16)
C1 C2 C3 C4 -4(4)
C1 N12 C5 C4 -2(3)
C2 C1 N12 C5 3(3)
C2 C3 C4 C5 4(4)
N12 C1 C2 C3 0(4)
N12 C5 C4 C3 -1(3)
